data_4110246
loop_
_publ_author_name
'Andrew J. Boydston'
'Cory S. Pecinovsky'
'Steven T. Chao'
'Christopher W. Bielawski'

_publ_section_title
;
 Phase-Tunable Fluorophores Based upon Benzobis(imidazolium) Salts
;
_journal_name_full 'Journal of the American Chemical Society'
_journal_page_first 14550
_journal_page_last 14551
_journal_paper_doi 10.1021/ja075963d
_journal_volume 129
_journal_year 2007
_chemical_formula_moiety 'C20 H24 N4 2+, 1.4 H S O4 1-, 0.6 H4 C S O4 1-, 0.4 H2 O'
_chemical_formula_sum 'C20.6 H26.2 N4 O8.4 S2'
_chemical_formula_weight 528.38
_chemical_name_systematic
; 
 ? 
;
_space_group_IT_number 14
_symmetry_cell_setting monoclinic
_symmetry_space_group_name_Hall '-P 2ybc'
_symmetry_space_group_name_H-M 'P 1 21/c 1'
_atom_sites_solution_hydrogens geom
_atom_sites_solution_primary direct
_atom_sites_solution_secondary difmap
_audit_creation_method SHELXL-97
_cell_angle_alpha 90.00
_cell_angle_beta 113.028(3)
_cell_angle_gamma 90.00
_cell_formula_units_Z 4
_cell_length_a 15.6675(9)
_cell_length_b 8.5227(5)
_cell_length_c 19.2498(13)
_cell_measurement_reflns_used 4152
_cell_measurement_temperature 153(2)
_cell_measurement_theta_max 27.5
_cell_measurement_theta_min 1
_cell_volume 2365.6(3)
_computing_cell_refinement 'Collect software, Nonius B.V. 1998'
_computing_data_collection 'Collect software, Nonius B.V. 1998'
_computing_data_reduction
;
DENZO and Scalepack (Otwinoski and Minor, 1997)
;
_computing_molecular_graphics 'XP SHELXTL/PC, Siemens Analytical'
_computing_structure_refinement 'XL SHELXTL/PC, Siemens Analytical'
_computing_structure_solution
;

SIR97 - Altomare A., Burla M.C., Camalli M., Cascarano G.L., Giacovazzo C., 
Guagliardi A., Moliterni A.G.G., Polidori G.,Spagna R.
;
_diffrn_ambient_temperature 153(2)
_diffrn_measured_fraction_theta_full 0.996
_diffrn_measured_fraction_theta_max 0.996
_diffrn_measurement_device_type 'Nonius Kappa CCD'
_diffrn_measurement_method \w-scans
_diffrn_radiation_monochromator graphite
_diffrn_radiation_source 'fine-focus sealed tube'
_diffrn_radiation_type MoK\a
_diffrn_radiation_wavelength 0.71073
_diffrn_reflns_av_R_equivalents 0.0555
_diffrn_reflns_av_sigmaI/netI 0.0966
_diffrn_reflns_limit_h_max 18
_diffrn_reflns_limit_h_min -18
_diffrn_reflns_limit_k_max 9
_diffrn_reflns_limit_k_min -10
_diffrn_reflns_limit_l_max 22
_diffrn_reflns_limit_l_min -22
_diffrn_reflns_number 6682
_diffrn_reflns_theta_full 25.00
_diffrn_reflns_theta_max 25.00
_diffrn_reflns_theta_min 2.18
_exptl_absorpt_coefficient_mu 0.282
_exptl_absorpt_correction_type none
_exptl_crystal_colour colorless
_exptl_crystal_density_diffrn 1.484
_exptl_crystal_description needles
_exptl_crystal_F_000 1108
_exptl_crystal_size_max 0.26
_exptl_crystal_size_mid 0.05
_exptl_crystal_size_min 0.04
_refine_diff_density_max 0.413
_refine_diff_density_min -0.326
_refine_diff_density_rms 0.056
_refine_ls_extinction_method none
_refine_ls_goodness_of_fit_ref 1.056
_refine_ls_hydrogen_treatment constr
_refine_ls_matrix_type full
_refine_ls_number_parameters 385
_refine_ls_number_reflns 4155
_refine_ls_number_restraints 200
_refine_ls_restrained_S_all 1.514
_refine_ls_R_factor_all 0.1567
_refine_ls_R_factor_gt 0.0797
_refine_ls_shift/su_max 0.018
_refine_ls_shift/su_mean 0.001
_refine_ls_structure_factor_coef Fsqd
_refine_ls_weighting_details 'calc w=1/[\s^2^(Fo^2^)+(0.0368P)^2^+5.4168P] where P=(Fo^2^+2Fc^2^)/3'
_refine_ls_weighting_scheme calc
_refine_ls_wR_factor_gt 0.1614
_refine_ls_wR_factor_ref 0.1925
_reflns_number_gt 2290
_reflns_number_total 4155
_reflns_threshold_expression >2sigma(I)
_cod_data_source_file ja075963dsi20071013_074322_2.cif
_cod_data_source_block b6ab41
_cod_original_formula_sum 'C20.60 H26.20 N4 O8.40 S2'
_cod_database_code 4110246

loop_
_symmetry_equiv_pos_as_xyz
'x, y, z'
'-x, y+1/2, -z+1/2'
'-x, -y, -z'
'x, -y-1/2, z-1/2'

loop_
_atom_site_label
_atom_site_type_symbol
_atom_site_fract_x
_atom_site_fract_y
_atom_site_fract_z
_atom_site_U_iso_or_equiv
_atom_site_adp_type
_atom_site_occupancy
_atom_site_symmetry_multiplicity
_atom_site_calc_flag
_atom_site_refinement_flags
_atom_site_disorder_assembly
_atom_site_disorder_group
S1B S 0.96343(15) 0.6034(3) 0.33940(11) 0.0578(6) Uani 1 1 d D . .
O1B O 0.8841(4) 0.4835(7) 0.2975(3) 0.0789(18) Uani 1 1 d D A .
O2B O 1.0455(5) 0.5385(15) 0.3388(7) 0.086(4) Uani 0.72 1 d PD A 1
O3B O 0.9594(7) 0.6107(14) 0.4120(4) 0.082(4) Uani 0.72 1 d PD A 1
O4B O 0.9340(9) 0.7435(10) 0.2964(6) 0.108(5) Uani 0.72 1 d PD A 1
O2BA O 1.0468(18) 0.512(4) 0.3770(19) 0.18(3) Uani 0.28 1 d PD A 2
O3BA O 0.941(3) 0.692(5) 0.3939(13) 0.19(3) Uani 0.28 1 d PD A 2
O4BA O 0.977(3) 0.708(4) 0.2851(19) 0.19(3) Uani 0.28 1 d PD A 2
C1B C 0.8680(12) 0.425(2) 0.2191(8) 0.078(5) Uani 0.60 1 d P . .
H1BA H 0.8168 0.3526 0.2026 0.116 Uiso 0.60 1 d PR A .
H1BB H 0.8544 0.5115 0.1847 0.116 Uiso 0.60 1 d PR . .
H1BC H 0.9228 0.3719 0.2204 0.116 Uiso 0.60 1 d PR . .
O1W O 0.8486(12) 0.363(2) 0.1687(9) 0.078(5) Uani 0.40 1 d P A .
S1A S 0.58140(18) 0.2972(3) 0.01617(14) 0.0730(8) Uani 1 1 d D . .
O1A O 0.5873(4) 0.1594(7) -0.0242(4) 0.114(3) Uani 1 1 d D B .
O2A O 0.5944(4) 0.4346(7) -0.0287(3) 0.093(2) Uani 1 1 d D B .
O3A O 0.6430(8) 0.3058(14) 0.0910(4) 0.099(4) Uani 0.68 1 d PD B 1
O4A O 0.4827(5) 0.3082(10) 0.0062(6) 0.079(3) Uani 0.68 1 d PD B 1
O4AA O 0.5276(15) 0.353(3) 0.0584(12) 0.105(10) Uani 0.32 1 d PD B 2
O3AA O 0.6797(8) 0.305(6) 0.0671(16) 0.18(2) Uani 0.32 1 d PD B 2
N1 N 0.6777(5) -0.0323(8) 0.1597(4) 0.0631(19) Uani 1 1 d D C .
N2 N 0.9330(4) 0.1838(8) 0.3854(4) 0.0527(17) Uani 1 1 d . . .
N3 N 0.8315(5) 0.2776(7) 0.4264(3) 0.0516(16) Uani 1 1 d . . .
N4 N 0.5762(4) 0.0505(7) 0.2036(3) 0.0485(16) Uani 1 1 d . . .
C1 C 0.5883(6) -0.0228(10) 0.1463(5) 0.059(2) Uani 1 1 d . . .
H1 H 0.537(5) -0.069(9) 0.102(4) 0.06(2) Uiso 1 1 d . . .
C2 C 0.7280(5) 0.0376(9) 0.2290(4) 0.049(2) Uani 1 1 d . . .
C3 C 0.8230(5) 0.0569(9) 0.2668(5) 0.054(2) Uani 1 1 d . . .
H3 H 0.8672 0.0183 0.2485 0.065 Uiso 1 1 calc R . .
C4 C 0.8465(5) 0.1375(9) 0.3333(4) 0.0476(19) Uani 1 1 d . . .
C5 C 0.9214(6) 0.2671(11) 0.4387(5) 0.056(2) Uani 1 1 d . . .
H5A H 0.969(5) 0.309(8) 0.482(4) 0.05(2) Uiso 1 1 d . . .
C6 C 0.7810(5) 0.1979(9) 0.3599(4) 0.0453(18) Uani 1 1 d . . .
C7 C 0.6865(5) 0.1764(8) 0.3237(4) 0.0434(18) Uani 1 1 d . . .
H7 H 0.6424 0.2146 0.3422 0.052 Uiso 1 1 calc R . .
C8 C 0.6636(5) 0.0932(9) 0.2577(4) 0.0449(18) Uani 1 1 d . . .
C9 C 0.7176(7) -0.0981(13) 0.1075(5) 0.083(3) Uani 1 1 d D . .
H9A H 0.7694 -0.0344 0.1102 0.100 Uiso 0.76 1 d PR C .
H9B H 0.6715 -0.0923 0.0569 0.100 Uiso 0.76 1 d PR . .
H9C H 0.7174 -0.0177 0.0725 0.100 Uiso 0.24 1 d PR . .
H9D H 0.7810 -0.1269 0.1361 0.100 Uiso 0.24 1 d PR . .
C10 C 0.7488(8) -0.2509(15) 0.1230(6) 0.073(3) Uani 0.76 1 d PD C 1
H10A H 0.7740 -0.2887 0.0880 0.109 Uiso 0.76 1 d PR C 1
H10B H 0.7955 -0.2562 0.1734 0.109 Uiso 0.76 1 d PR C 1
H10C H 0.6968 -0.3146 0.1197 0.109 Uiso 0.76 1 d PR C 1
C10A C 0.671(2) -0.227(3) 0.0675(17) 0.066(10) Uiso 0.24 1 d PD C 2
H10D H 0.6990 -0.2645 0.0345 0.099 Uiso 0.24 1 d PR C 2
H10E H 0.6699 -0.3104 0.1010 0.099 Uiso 0.24 1 d PR C 2
H10F H 0.6083 -0.1946 0.0381 0.099 Uiso 0.24 1 d PR C 2
C11 C 1.0243(5) 0.1488(11) 0.3826(5) 0.071(3) Uani 1 1 d . . .
H11A H 1.0623 0.2456 0.3932 0.086 Uiso 1 1 calc R . .
H11B H 1.0152 0.1121 0.3314 0.086 Uiso 1 1 calc R . .
C12 C 1.0740(6) 0.0262(12) 0.4389(5) 0.078(3) Uani 1 1 d . . .
H12A H 1.0825 0.0624 0.4896 0.117 Uiso 1 1 calc R . .
H12B H 1.1346 0.0062 0.4371 0.117 Uiso 1 1 calc R . .
H12C H 1.0374 -0.0707 0.4273 0.117 Uiso 1 1 calc R . .
C13 C 0.7929(6) 0.3555(11) 0.4747(4) 0.072(3) Uani 1 1 d . . .
H13A H 0.7642 0.2775 0.4961 0.107 Uiso 1 1 calc R . .
H13B H 0.7460 0.4318 0.4450 0.107 Uiso 1 1 calc R . .
H13C H 0.8425 0.4099 0.5156 0.107 Uiso 1 1 calc R . .
C14 C 0.4872(5) 0.0800(9) 0.2077(4) 0.0450(18) Uani 1 1 d . . .
C15 C 0.4738(5) 0.0296(9) 0.2704(4) 0.053(2) Uani 1 1 d . . .
H15 H 0.5217 -0.0236 0.3100 0.064 Uiso 1 1 calc R . .
C16 C 0.3882(6) 0.0584(10) 0.2745(5) 0.062(2) Uani 1 1 d . . .
H16 H 0.3770 0.0237 0.3171 0.075 Uiso 1 1 calc R . .
C17 C 0.3204(6) 0.1367(10) 0.2171(5) 0.061(2) Uani 1 1 d . . .
H17 H 0.2624 0.1555 0.2205 0.074 Uiso 1 1 calc R . .
C18 C 0.3342(5) 0.1895(9) 0.1538(4) 0.050(2) Uani 1 1 d . . .
C19 C 0.4194(5) 0.1591(9) 0.1498(4) 0.0469(19) Uani 1 1 d . . .
H19 H 0.4308 0.1927 0.1071 0.056 Uiso 1 1 calc R . .
C20 C 0.2590(6) 0.2765(11) 0.0922(4) 0.071(3) Uani 1 1 d . . .
H20A H 0.2330 0.2094 0.0475 0.107 Uiso 1 1 calc R . .
H20B H 0.2848 0.3718 0.0795 0.107 Uiso 1 1 calc R . .
H20C H 0.2099 0.3051 0.1095 0.107 Uiso 1 1 calc R . .

loop_
_atom_site_aniso_label
_atom_site_aniso_U_11
_atom_site_aniso_U_22
_atom_site_aniso_U_33
_atom_site_aniso_U_23
_atom_site_aniso_U_13
_atom_site_aniso_U_12
S1B 0.0598(15) 0.0628(14) 0.0523(12) 0.0078(11) 0.0236(11) 0.0000(12)
O1B 0.067(4) 0.099(5) 0.063(4) 0.000(4) 0.017(3) -0.014(4)
O2B 0.036(6) 0.118(11) 0.100(8) -0.024(7) 0.023(6) 0.012(6)
O3B 0.075(9) 0.128(9) 0.042(6) -0.004(6) 0.024(6) -0.028(8)
O4B 0.152(11) 0.055(6) 0.095(10) 0.029(7) 0.024(8) 0.016(7)
O2BA 0.11(3) 0.08(2) 0.22(5) -0.02(3) -0.08(3) 0.00(2)
O3BA 0.10(2) 0.39(8) 0.035(15) -0.04(3) -0.022(15) 0.12(4)
O4BA 0.32(8) 0.15(4) 0.10(3) -0.05(3) 0.09(4) -0.08(5)
C1B 0.095(12) 0.075(12) 0.058(10) 0.022(9) 0.025(10) -0.023(10)
O1W 0.100(13) 0.084(12) 0.074(11) -0.003(10) 0.061(10) -0.005(10)
S1A 0.0733(18) 0.0714(17) 0.0732(16) -0.0071(14) 0.0274(13) 0.0112(14)
O1A 0.081(5) 0.104(6) 0.130(6) -0.068(5) 0.011(4) -0.008(4)
O2A 0.097(5) 0.116(6) 0.097(5) 0.001(4) 0.070(4) -0.008(4)
O3A 0.137(11) 0.095(8) 0.040(5) -0.016(6) 0.008(7) 0.014(9)
O4A 0.074(7) 0.071(7) 0.120(9) 0.004(7) 0.068(7) 0.000(6)
O4AA 0.19(3) 0.087(17) 0.069(15) -0.009(14) 0.079(18) -0.018(18)
O3AA 0.15(3) 0.24(4) 0.11(2) -0.10(3) 0.02(2) 0.01(3)
N1 0.057(5) 0.071(5) 0.078(5) -0.029(4) 0.044(4) -0.012(4)
N2 0.041(4) 0.060(4) 0.059(4) 0.015(4) 0.020(3) -0.002(3)
N3 0.051(4) 0.055(4) 0.045(4) 0.005(3) 0.015(3) 0.003(3)
N4 0.038(4) 0.057(4) 0.055(4) -0.012(3) 0.024(3) -0.006(3)
C1 0.051(6) 0.067(6) 0.067(6) -0.022(5) 0.032(5) -0.011(5)
C2 0.045(5) 0.053(5) 0.059(5) -0.009(4) 0.031(4) -0.006(4)
C3 0.049(5) 0.053(5) 0.076(6) 0.002(4) 0.041(4) 0.000(4)
C4 0.041(5) 0.049(5) 0.056(5) 0.011(4) 0.023(4) -0.002(4)
C5 0.048(6) 0.063(6) 0.047(5) 0.015(5) 0.008(4) -0.003(5)
C6 0.048(5) 0.046(5) 0.043(4) 0.005(4) 0.019(4) -0.003(4)
C7 0.039(5) 0.045(4) 0.048(4) 0.001(4) 0.019(4) 0.003(4)
C8 0.041(4) 0.046(4) 0.053(4) -0.004(4) 0.023(4) -0.004(4)
C9 0.079(7) 0.099(8) 0.097(7) -0.026(6) 0.061(6) -0.006(6)
C10 0.067(8) 0.091(10) 0.072(8) -0.004(7) 0.041(7) 0.014(7)
C11 0.043(5) 0.084(7) 0.088(6) 0.031(5) 0.028(5) 0.004(5)
C12 0.065(6) 0.094(7) 0.071(6) 0.013(6) 0.022(5) 0.015(6)
C13 0.067(6) 0.075(6) 0.053(5) -0.009(5) 0.003(4) 0.008(5)
C14 0.037(4) 0.049(5) 0.055(5) -0.011(4) 0.024(4) -0.006(4)
C15 0.045(5) 0.061(5) 0.056(5) 0.003(4) 0.023(4) 0.006(4)
C16 0.055(5) 0.079(6) 0.066(5) 0.005(5) 0.037(5) 0.000(5)
C17 0.042(5) 0.080(6) 0.067(5) -0.007(5) 0.027(4) 0.000(5)
C18 0.039(5) 0.057(5) 0.050(4) -0.010(4) 0.012(4) 0.002(4)
C19 0.045(5) 0.054(5) 0.041(4) -0.008(4) 0.016(4) -0.006(4)
C20 0.060(6) 0.080(6) 0.066(5) 0.002(5) 0.015(5) 0.014(5)

loop_
_atom_type_symbol
_atom_type_description
_atom_type_scat_dispersion_real
_atom_type_scat_dispersion_imag
_atom_type_scat_source
C C 0.0033 0.0016 'International Tables Vol C Tables 4.2.6.8 and 6.1.1.4'
H H 0.0000 0.0000 'International Tables Vol C Tables 4.2.6.8 and 6.1.1.4'
N N 0.0061 0.0033 'International Tables Vol C Tables 4.2.6.8 and 6.1.1.4'
O O 0.0106 0.0060 'International Tables Vol C Tables 4.2.6.8 and 6.1.1.4'
S S 0.1246 0.1234 'International Tables Vol C Tables 4.2.6.8 and 6.1.1.4'

loop_
_geom_angle_atom_site_label_1
_geom_angle_atom_site_label_2
_geom_angle_atom_site_label_3
_geom_angle
O2B S1B O4B 114.5(6)
O2B S1B O3B 114.7(6)
O4B S1B O3B 113.9(6)
O3BA S1B O2BA 110.1(10)
O3BA S1B O4BA 110.2(11)
O2BA S1B O4BA 109.7(10)
O2B S1B O1B 106.5(5)
O4B S1B O1B 103.7(5)
O3B S1B O1B 101.7(4)
O3BA S1B O1B 110.3(18)
O2BA S1B O1B 106.6(16)
O4BA S1B O1B 110(2)
C1B O1B S1B 121.2(7)
O1B C1B H1BA 109.4
O1B C1B H1BB 109.6
H1BA C1B H1BB 109.5
O1B C1B H1BC 109.4
H1BA C1B H1BC 109.5
H1BB C1B H1BC 109.5
O3A S1A O1A 116.2(5)
O4AA S1A O3AA 107.2(9)
O3A S1A O4A 113.4(5)
O1A S1A O4A 105.4(4)
O3A S1A O2A 110.9(5)
O1A S1A O2A 105.8(4)
O4A S1A O2A 104.0(4)
C1 N1 C2 108.7(6)
C1 N1 C9 125.8(7)
C2 N1 C9 125.4(7)
C5 N2 C4 108.7(7)
C5 N2 C11 124.5(7)
C4 N2 C11 126.8(7)
C5 N3 C6 108.2(7)
C5 N3 C13 126.1(7)
C6 N3 C13 125.7(7)
C1 N4 C8 108.5(6)
C1 N4 C14 124.9(6)
C8 N4 C14 126.5(6)
N1 C1 N4 110.3(7)
N1 C1 H1 126(4)
N4 C1 H1 123(4)
C3 C2 N1 130.1(7)
C3 C2 C8 122.8(7)
N1 C2 C8 107.2(6)
C4 C3 C2 112.9(7)
C4 C3 H3 123.5
C2 C3 H3 123.5
C3 C4 N2 130.2(7)
C3 C4 C6 123.6(7)
N2 C4 C6 106.1(7)
N2 C5 N3 110.8(8)
N2 C5 H5A 126(4)
N3 C5 H5A 123(4)
C7 C6 N3 130.0(7)
C7 C6 C4 123.9(7)
N3 C6 C4 106.2(6)
C8 C7 C6 112.1(6)
C8 C7 H7 123.9
C6 C7 H7 123.9
C7 C8 N4 130.1(6)
C7 C8 C2 124.6(7)
N4 C8 C2 105.3(6)
C10A C9 N1 113.9(12)
C10 C9 N1 114.6(9)
C10 C9 H9A 107.6
N1 C9 H9A 108.7
C10 C9 H9B 109.3
N1 C9 H9B 108.4
H9A C9 H9B 108.1
C10A C9 H9C 108.9
N1 C9 H9C 108.6
C10A C9 H9D 108.8
N1 C9 H9D 108.8
C9 C10 H10A 111.8
C9 C10 H10B 109.1
H10A C10 H10B 109.5
C9 C10 H10C 107.4
H10A C10 H10C 109.5
H10B C10 H10C 109.4
C9 C10A H10D 110.4
H10C C10A H10D 105.0
C9 C10A H10E 110.9
H10D C10A H10E 109.5
C9 C10A H10F 107.1
H10C C10A H10F 128.1
H10D C10A H10F 109.5
H10E C10A H10F 109.5
N2 C11 C12 110.5(7)
N2 C11 H11A 109.5
C12 C11 H11A 109.5
N2 C11 H11B 109.5
C12 C11 H11B 109.5
H11A C11 H11B 108.1
C11 C12 H12A 109.5
C11 C12 H12B 109.5
H12A C12 H12B 109.5
C11 C12 H12C 109.5
H12A C12 H12C 109.5
H12B C12 H12C 109.5
N3 C13 H13A 109.5
N3 C13 H13B 109.5
H13A C13 H13B 109.5
N3 C13 H13C 109.5
H13A C13 H13C 109.5
H13B C13 H13C 109.5
C15 C14 C19 122.0(7)
C15 C14 N4 118.3(7)
C19 C14 N4 119.7(6)
C14 C15 C16 118.4(7)
C14 C15 H15 120.8
C16 C15 H15 120.8
C17 C16 C15 119.9(7)
C17 C16 H16 120.0
C15 C16 H16 120.0
C16 C17 C18 121.7(7)
C16 C17 H17 119.1
C18 C17 H17 119.1
C19 C18 C17 118.0(7)
C19 C18 C20 121.6(7)
C17 C18 C20 120.5(7)
C14 C19 C18 119.9(7)
C14 C19 H19 120.0
C18 C19 H19 120.0
C18 C20 H20A 109.5
C18 C20 H20B 109.5
H20A C20 H20B 109.5
C18 C20 H20C 109.5
H20A C20 H20C 109.5
H20B C20 H20C 109.5

loop_
_geom_bond_atom_site_label_1
_geom_bond_atom_site_label_2
_geom_bond_distance
S1B O2B 1.405(6)
S1B O4B 1.423(7)
S1B O3B 1.425(6)
S1B O3BA 1.441(10)
S1B O2BA 1.448(10)
S1B O4BA 1.448(11)
S1B O1B 1.568(5)
O1B C1B 1.515(17)
C1B H1BA 0.9599
C1B H1BB 0.9601
C1B H1BC 0.9600
S1A O3A 1.388(7)
S1A O1A 1.431(5)
S1A O4AA 1.461(9)
S1A O3AA 1.468(10)
S1A O4A 1.485(6)
S1A O2A 1.515(5)
N1 C1 1.323(10)
N1 C2 1.391(9)
N1 C9 1.486(10)
N2 C5 1.318(10)
N2 C4 1.392(9)
N2 C11 1.483(9)
N3 C5 1.336(10)
N3 C6 1.390(9)
N3 C13 1.454(10)
N4 C1 1.345(9)
N4 C8 1.406(9)
N4 C14 1.448(8)
C1 H1 0.99(8)
C2 C3 1.388(10)
C2 C8 1.409(9)
C3 C4 1.370(10)
C3 H3 0.9500
C4 C6 1.411(10)
C5 H5A 0.95(7)
C6 C7 1.379(9)
C7 C8 1.374(9)
C7 H7 0.9500
C9 C10A 1.380(17)
C9 C10 1.382(13)
C9 H9A 0.9600
C9 H9B 0.9601
C9 H9C 0.9600
C9 H9D 0.9600
C10 H10A 0.9600
C10 H10B 0.9603
C10 H10C 0.9601
C10A H10D 0.9601
C10A H10E 0.9600
C10A H10F 0.9600
C11 C12 1.488(11)
C11 H11A 0.9900
C11 H11B 0.9900
C12 H12A 0.9800
C12 H12B 0.9800
C12 H12C 0.9800
C13 H13A 0.9800
C13 H13B 0.9800
C13 H13C 0.9800
C14 C15 1.372(9)
C14 C19 1.378(10)
C15 C16 1.396(10)
C15 H15 0.9500
C16 C17 1.370(11)
C16 H16 0.9500
C17 C18 1.394(10)
C17 H17 0.9500
C18 C19 1.390(10)
C18 C20 1.500(10)
C19 H19 0.9500
C20 H20A 0.9800
C20 H20B 0.9800
C20 H20C 0.9800
